data_8101293
loop_
_publ_author_name
'Tiekink, E. R. T.'

_publ_section_title
;
Redetermination of the crystal structure of dimeric bis(N,N-
diethyldithiocarbamato)zinc, [Zn(S~2~CNEt~2~)~2~]~2~
;
_journal_issue 3
_journal_name_full 'Zeitschrift f\"ur Kristallographie - New Crystal Structures'
_journal_page_first 445
_journal_page_last 446
_journal_volume 215
_journal_year 2000
_chemical_formula_moiety 'C10 H20 N2 S4 Zn '
_chemical_formula_structural '[Zn(S2 C N Et2)2]2'
_chemical_formula_sum 'C10 H20 N2 S4 Zn'
_chemical_formula_weight 361.90
_space_group_IT_number 14
_symmetry_cell_setting monoclinic
_symmetry_space_group_name_Hall '-P 2yn'
_symmetry_space_group_name_H-M 'P 1 21/n 1'
_cell_angle_alpha 90
_cell_angle_beta 104.064(24)
_cell_angle_gamma 90
_cell_formula_units_Z 4
_cell_length_a 9.814(3)
_cell_length_b 10.667(3)
_cell_length_c 15.655(4)
_cell_measurement_temperature 173
_cell_volume 1589.7(8)
_diffrn_ambient_temperature 173
_exptl_crystal_density_diffrn 1.512
_cod_original_sg_symbol_H-M 'P 21/n'
_cod_original_formula_sum 'C10 H20 N2 S4 Zn '
_cod_database_code 8101293

loop_
_symmetry_equiv_pos_as_xyz
'  +x,  +y,  +z'
1/2-x,1/2+y,1/2-z
'  -x,  -y,  -z'
1/2+x,1/2-y,1/2+z

loop_
_atom_site_aniso_label
_atom_site_aniso_U_11
_atom_site_aniso_U_22
_atom_site_aniso_U_33
_atom_site_aniso_U_12
_atom_site_aniso_U_13
_atom_site_aniso_U_23
Zn 0.02554(13) 0.02583(14) 0.02203(12) 0.00288(11) 0.00692(9) 0.00532(11)
S(1) 0.02895(28) 0.02239(27) 0.02384(25) -0.00423(23) 0.00736(21) 0.00067(23)
S(2) 0.02531(27) 0.0287(3) 0.02451(26) -0.00511(23) 0.00473(21) 0.00232(23)
S(3) 0.02494(27) 0.02229(28) 0.0354(3) -0.00362(22) -0.00168(22) 0.00731(24)
S(4) 0.02342(26) 0.02324(28) 0.01890(23) -0.00092(21) 0.00318(20) -0.00123(21)
N(1) 0.0273(10) 0.0256(10) 0.0225(9) -0.0022(8) 0.0078(7) 0.0039(8)
N(2) 0.0219(9) 0.0207(9) 0.0245(9) 0.0011(7) 0.0059(7) 0.0031(8)
C(1) 0.0208(10) 0.0200(10) 0.0249(10) 0.0025(8) 0.0099(8) 0.0001(9)
C(2) 0.0356(13) 0.0334(13) 0.0304(12) -0.0095(11) 0.0103(10) 0.0102(10)
C(3) 0.0372(14) 0.0280(13) 0.0471(15) -0.0057(11) 0.0043(11) 0.0092(11)
C(4) 0.0343(13) 0.0345(13) 0.0233(11) 0.0017(11) 0.0037(10) 0.0064(10)
C(5) 0.0526(17) 0.0487(17) 0.0266(12) -0.0025(14) 0.0115(12) -0.0035(12)
C(6) 0.0232(11) 0.0205(10) 0.0197(9) 0.0015(8) 0.0079(8) -0.0021(9)
C(7) 0.0253(12) 0.0300(13) 0.0328(12) 0.0044(10) 0.0011(9) 0.0115(10)
C(8) 0.0433(16) 0.0630(19) 0.0272(12) -0.0083(14) -0.0038(11) 0.0067(13)
C(9) 0.0302(12) 0.0230(11) 0.0334(12) -0.0023(10) 0.0082(10) 0.0086(10)
C(10) 0.0351(14) 0.0225(12) 0.0689(19) -0.0019(11) 0.0125(13) -0.0027(13)

loop_
_atom_site_label
_atom_site_fract_x
_atom_site_fract_y
_atom_site_fract_z
_atom_site_U_iso_or_equiv
_atom_site_occupancy
_atom_site_thermal_displace_type
_atom_site_calc_flag
_atom_site_calc_attached_atom
_atom_site_Wyckoff_symbol
_atom_site_symmetry_multiplicity
Zn 0.117780(26) 0.072111(25) 0.445637(16) 0.02427(7) 1.0 Uani ? ? e 4
S(1) 0.00957(6) 0.07188(5) 0.29432(3) 0.02490(13) 1.0 Uani ? ? e 4
S(2) 0.23219(6) 0.24451(6) 0.38743(4) 0.02641(14) 1.0 Uani ? ? e 4
S(3) 0.29293(6) -0.04008(5) 0.54350(4) 0.02909(14) 1.0 Uani ? ? e 4
S(4) 0.02432(6) -0.17252(5) 0.47061(3) 0.02219(13) 1.0 Uani ? ? e 4
N(1) 0.10176(19) 0.26677(17) 0.21749(11) 0.0249(5) 1.0 Uani ? ? e 4
N(2) 0.23425(19) -0.26517(16) 0.59816(11) 0.0223(5) 1.0 Uani ? ? e 4
C(1) 0.11284(21) 0.20235(20) 0.29132(13) 0.0211(5) 1.0 Uani ? ? e 4
C(2) 0.18615(26) 0.38095(23) 0.21536(15) 0.0327(6) 1.0 Uani ? ? e 4
C(3) 0.11677(27) 0.49341(23) 0.24461(17) 0.0384(7) 1.0 Uani ? ? e 4
C(4) -0.00058(26) 0.23493(22) 0.13463(14) 0.0313(6) 1.0 Uani ? ? e 4
C(5) 0.0648(3) 0.15212(27) 0.07680(16) 0.0423(8) 1.0 Uani ? ? e 4
C(6) 0.18876(22) -0.16963(19) 0.54538(13) 0.0207(5) 1.0 Uani ? ? e 4
C(7) 0.37485(24) -0.26682(22) 0.65883(15) 0.0304(6) 1.0 Uani ? ? e 4
C(8) 0.36973(29) -0.22426(29) 0.75067(16) 0.0466(8) 1.0 Uani ? ? e 4
C(9) 0.14811(24) -0.37701(22) 0.60256(15) 0.0288(6) 1.0 Uani ? ? e 4
C(10) 0.18167(28) -0.48264(23) 0.54665(19) 0.0422(8) 1.0 Uani ? ? e 4
H(1) 0.2767 0.3701 0.2536 0.039 1.0 Uiso ? ? e 4
H(2) 0.1952 0.3943 0.1570 0.039 1.0 Uiso ? ? e 4
H(3) 0.0210 0.4964 0.2132 0.046 1.0 Uiso ? ? e 4
H(4) 0.1224 0.4873 0.3059 0.046 1.0 Uiso ? ? e 4
H(5) 0.1631 0.5675 0.2332 0.046 1.0 Uiso ? ? e 4
H(6) -0.0776 0.1920 0.1480 0.038 1.0 Uiso ? ? e 4
H(7) -0.0330 0.3101 0.1037 0.038 1.0 Uiso ? ? e 4
H(8) 0.1151 0.0859 0.1111 0.051 1.0 Uiso ? ? e 4
H(9) -0.0070 0.1181 0.0307 0.051 1.0 Uiso ? ? e 4
H(10) 0.1273 0.2004 0.0524 0.051 1.0 Uiso ? ? e 4
H(11) 0.4111 -0.3498 0.6621 0.036 1.0 Uiso ? ? e 4
H(12) 0.4349 -0.2123 0.6369 0.036 1.0 Uiso ? ? e 4
H(13) 0.3574 -0.1359 0.7509 0.056 1.0 Uiso ? ? e 4
H(14) 0.2934 -0.2641 0.7672 0.056 1.0 Uiso ? ? e 4
H(15) 0.4551 -0.2462 0.7913 0.056 1.0 Uiso ? ? e 4
H(16) 0.1657 -0.4044 0.6620 0.035 1.0 Uiso ? ? e 4
H(17) 0.0517 -0.3555 0.5822 0.035 1.0 Uiso ? ? e 4
H(18) 0.2757 -0.5095 0.5697 0.051 1.0 Uiso ? ? e 4
H(19) 0.1709 -0.4541 0.4879 0.051 1.0 Uiso ? ? e 4
H(20) 0.1195 -0.5507 0.5472 0.051 1.0 Uiso ? ? e 4

loop_
_geom_bond_atom_site_label_1
_geom_bond_atom_site_label_2
_geom_bond_distance
_geom_bond_site_symmetry_1
_geom_bond_site_symmetry_2
_geom_bond_publ_flag
Zn S(1) 2.3488(10) . . ?
Zn S(2) 2.4433(9) . . ?
Zn S(3) 2.3354(9) . . ?
Zn S(4)' 2.3874(8) . . ?
S(1) C(1) 1.7290(24) . . ?
S(2) C(1) 1.7267(24) . . ?
S(3) C(6) 1.7234(24) . . ?
S(4) C(6) 1.7485(24) . . ?
N(1) C(1) 1.3262(28) . . ?
N(1) C(2) 1.478(3) . . ?
N(1) C(4) 1.474(3) . . ?
N(2) C(6) 1.3196(29) . . ?
N(2) C(7) 1.473(3) . . ?
N(2) C(9) 1.473(3) . . ?
C(2) C(3) 1.505(4) . . ?
C(2) H(1) 0.95 . . no
C(2) H(2) 0.95 . . no
C(3) H(3) 0.95 . . no
C(3) H(4) 0.95 . . no
C(3) H(5) 0.95 . . no
C(4) C(5) 1.514(4) . . ?
C(4) H(6) 0.95 . . no
C(4) H(7) 0.95 . . no
C(5) H(8) 0.95 . . no
C(5) H(9) 0.95 . . no
C(5) H(10) 0.95 . . no
C(7) C(8) 1.520(4) . . ?
C(7) H(11) 0.95 . . no
C(7) H(12) 0.95 . . no
C(8) H(13) 0.95 . . no
C(8) H(14) 0.95 . . no
C(8) H(15) 0.95 . . no
C(9) C(10) 1.511(4) . . ?
C(9) H(16) 0.95 . . no
C(9) H(17) 0.95 . . no
C(10) H(18) 0.95 . . no
C(10) H(19) 0.95 . . no
C(10) H(20) 0.95 . . no
